data_4340988
loop_
_publ_author_name
'Jilek, Robert E.'
'Tomson, Neil C.'
'Shook, Ryan L.'
'Scott, Brian L.'
'Boncella, James M.'

_publ_section_title
;
 Preparation and reactivity of the versatile uranium(IV) imido complexes
 U(NAr)Cl&#x2082;(R&#x2082;bpy)&#x2082; (R = Me, (t)Bu) and
 U(NAr)Cl&#x2082;(tppo)&#x2083;.
;
_journal_issue 18
_journal_name_full 'Inorganic chemistry'
_journal_page_first 9818
_journal_page_last 9826
_journal_paper_doi 10.1021/ic5014208
_journal_volume 53
_journal_year 2014
_chemical_formula_moiety 'C36 H46 I2 N4 U'
_chemical_formula_sum 'C36 H46 I2 N4 U'
_chemical_formula_weight 1026.60
_chemical_name_common apx1390
_chemical_name_systematic
; 
 ? 
;
_space_group_IT_number 15
_symmetry_cell_setting monoclinic
_symmetry_space_group_name_Hall '-C 2yc'
_symmetry_space_group_name_H-M 'C 1 2/c 1'
_atom_sites_solution_hydrogens geom
_atom_sites_solution_primary direct
_atom_sites_solution_secondary difmap
_audit_creation_method SHELXL-97
_cell_angle_alpha 90.00
_cell_angle_beta 124.7250(10)
_cell_angle_gamma 90.00
_cell_formula_units_Z 4
_cell_length_a 21.198(3)
_cell_length_b 11.8175(16)
_cell_length_c 17.977(4)
_cell_measurement_reflns_used 7431
_cell_measurement_temperature 296(2)
_cell_measurement_theta_max 27.37
_cell_measurement_theta_min 2.34
_cell_volume 3701.3(11)
_computing_cell_refinement 'SAINT, Bruker'
_computing_data_collection 'APEXII v7.0, Bruker'
_computing_data_reduction 'SAINT, Bruker'
_computing_molecular_graphics 'SHELXTL, Bruker'
_computing_structure_refinement 'SHELXL-97 (Sheldrick, 2008)'
_computing_structure_solution 'SHELXS-97 (Sheldrick, 2008)'
_diffrn_ambient_temperature 296(2)
_diffrn_measured_fraction_theta_full 0.993
_diffrn_measured_fraction_theta_max 0.993
_diffrn_measurement_device_type 'Bruker D8 with APEXII CCD'
_diffrn_measurement_method '\w scans'
_diffrn_radiation_monochromator graphite
_diffrn_radiation_source 'fine-focus sealed tube'
_diffrn_radiation_type MoK\a
_diffrn_radiation_wavelength 0.71073
_diffrn_reflns_av_R_equivalents 0.0357
_diffrn_reflns_av_sigmaI/netI 0.0300
_diffrn_reflns_limit_h_max 26
_diffrn_reflns_limit_h_min -27
_diffrn_reflns_limit_k_max 15
_diffrn_reflns_limit_k_min -15
_diffrn_reflns_limit_l_max 23
_diffrn_reflns_limit_l_min -23
_diffrn_reflns_number 19962
_diffrn_reflns_theta_full 27.48
_diffrn_reflns_theta_max 27.48
_diffrn_reflns_theta_min 2.08
_exptl_absorpt_coefficient_mu 6.082
_exptl_absorpt_correction_T_max 0.6418
_exptl_absorpt_correction_T_min 0.3231
_exptl_absorpt_correction_type multi-scan
_exptl_absorpt_process_details 'SADABS, R. Blessing, 1995'
_exptl_crystal_colour 'dark red'
_exptl_crystal_density_diffrn 1.842
_exptl_crystal_density_method 'not measured'
_exptl_crystal_description block
_exptl_crystal_F_000 1952
_exptl_crystal_size_max 0.24
_exptl_crystal_size_mid 0.16
_exptl_crystal_size_min 0.08
_refine_diff_density_max 1.671
_refine_diff_density_min -1.441
_refine_diff_density_rms 0.130
_refine_ls_extinction_method none
_refine_ls_goodness_of_fit_ref 1.193
_refine_ls_hydrogen_treatment constr
_refine_ls_matrix_type full
_refine_ls_number_parameters 195
_refine_ls_number_reflns 4218
_refine_ls_number_restraints 0
_refine_ls_restrained_S_all 1.193
_refine_ls_R_factor_all 0.0342
_refine_ls_R_factor_gt 0.0265
_refine_ls_shift/su_max 0.002
_refine_ls_shift/su_mean 0.000
_refine_ls_structure_factor_coef Fsqd
_refine_ls_weighting_details 'calc w=1/[\s^2^(Fo^2^)+(0.0322P)^2^+0.0000P] where P=(Fo^2^+2Fc^2^)/3'
_refine_ls_weighting_scheme calc
_refine_ls_wR_factor_gt 0.0626
_refine_ls_wR_factor_ref 0.0652
_reflns_number_gt 3738
_reflns_number_total 4218
_reflns_threshold_expression >2sigma(I)
_cod_data_source_file ic5014208_si_002.cif
_cod_data_source_block 15
_cod_depositor_comments 'Adding full bibliography for 4340979--4340989.cif.'
_cod_original_cell_volume 3701.3(10)
_cod_original_sg_symbol_H-M C2/c
_cod_database_code 4340988

loop_
_symmetry_equiv_pos_as_xyz
'x, y, z'
'-x, y, -z+1/2'
'x+1/2, y+1/2, z'
'-x+1/2, y+1/2, -z+1/2'
'-x, -y, -z'
'x, -y, z-1/2'
'-x+1/2, -y+1/2, -z'
'x+1/2, -y+1/2, z-1/2'

loop_
_atom_site_label
_atom_site_type_symbol
_atom_site_fract_x
_atom_site_fract_y
_atom_site_fract_z
_atom_site_U_iso_or_equiv
_atom_site_adp_type
_atom_site_occupancy
_atom_site_symmetry_multiplicity
_atom_site_calc_flag
_atom_site_refinement_flags
U1 U 0.5000 0.606634(16) 0.2500 0.01367(7) Uani 1 2 d S
I1 I 0.546662(16) 0.75565(2) 0.409576(19) 0.02814(9) Uani 1 1 d .
N1 N 0.59336(18) 0.5980(3) 0.2620(2) 0.0175(7) Uani 1 1 d .
N2 N 0.54711(18) 0.4259(3) 0.3384(2) 0.0166(7) Uani 1 1 d .
C1 C 0.6587(2) 0.6015(3) 0.2600(3) 0.0175(8) Uani 1 1 d .
C2 C 0.6639(2) 0.5299(3) 0.2013(2) 0.0195(8) Uani 1 1 d .
C3 C 0.7315(2) 0.5306(4) 0.2053(3) 0.0221(9) Uani 1 1 d .
H3A H 0.7354 0.4832 0.1668 0.027 Uiso 1 1 calc R
C4 C 0.7930(2) 0.5995(4) 0.2646(3) 0.0248(9) Uani 1 1 d .
C5 C 0.7855(2) 0.6714(4) 0.3197(3) 0.0236(9) Uani 1 1 d .
H5A H 0.8260 0.7191 0.3590 0.028 Uiso 1 1 calc R
C6 C 0.7193(2) 0.6747(4) 0.3187(3) 0.0198(8) Uani 1 1 d .
C7 C 0.5980(2) 0.4544(4) 0.1354(3) 0.0246(9) Uani 1 1 d .
H7A H 0.5567 0.4641 0.1424 0.037 Uiso 1 1 calc R
H7B H 0.6145 0.3769 0.1471 0.037 Uiso 1 1 calc R
H7C H 0.5807 0.4740 0.0748 0.037 Uiso 1 1 calc R
C8 C 0.8669(3) 0.5964(5) 0.2705(3) 0.0385(12) Uani 1 1 d .
H8A H 0.8625 0.5421 0.2281 0.058 Uiso 1 1 calc R
H8B H 0.9084 0.5753 0.3307 0.058 Uiso 1 1 calc R
H8C H 0.8769 0.6699 0.2565 0.058 Uiso 1 1 calc R
C9 C 0.7126(3) 0.7549(4) 0.3784(3) 0.0276(10) Uani 1 1 d .
H9A H 0.7589 0.7986 0.4135 0.041 Uiso 1 1 calc R
H9B H 0.7050 0.7127 0.4183 0.041 Uiso 1 1 calc R
H9C H 0.6698 0.8045 0.3418 0.041 Uiso 1 1 calc R
C10 C 0.5977(2) 0.4320(3) 0.4283(3) 0.0203(8) Uani 1 1 d .
H10A H 0.6120 0.5032 0.4551 0.024 Uiso 1 1 calc R
C11 C 0.6295(2) 0.3384(3) 0.4832(3) 0.0193(8) Uani 1 1 d .
H11A H 0.6636 0.3474 0.5455 0.023 Uiso 1 1 calc R
C12 C 0.6109(2) 0.2301(3) 0.4457(3) 0.0166(8) Uani 1 1 d .
C13 C 0.5579(2) 0.2250(3) 0.3518(2) 0.0146(8) Uani 1 1 d .
H13A H 0.5427 0.1546 0.3237 0.018 Uiso 1 1 calc R
C14 C 0.52725(19) 0.3215(3) 0.2993(2) 0.0135(7) Uani 1 1 d .
C15 C 0.6444(2) 0.1246(3) 0.5035(3) 0.0197(8) Uani 1 1 d .
C16 C 0.6713(2) 0.0409(4) 0.4620(3) 0.0263(9) Uani 1 1 d .
H16A H 0.7108 0.0753 0.4591 0.039 Uiso 1 1 calc R
H16B H 0.6288 0.0209 0.4021 0.039 Uiso 1 1 calc R
H16C H 0.6911 -0.0259 0.4988 0.039 Uiso 1 1 calc R
C17 C 0.5811(3) 0.0693(4) 0.5082(3) 0.0277(10) Uani 1 1 d .
H17A H 0.5640 0.1217 0.5340 0.042 Uiso 1 1 calc R
H17B H 0.6010 0.0026 0.5453 0.042 Uiso 1 1 calc R
H17C H 0.5387 0.0489 0.4484 0.042 Uiso 1 1 calc R
C18 C 0.7132(3) 0.1515(4) 0.5986(3) 0.0391(13) Uani 1 1 d .
H18A H 0.6983 0.2044 0.6265 0.059 Uiso 1 1 calc R
H18B H 0.7532 0.1838 0.5957 0.059 Uiso 1 1 calc R
H18C H 0.7314 0.0832 0.6338 0.059 Uiso 1 1 calc R

loop_
_atom_site_aniso_label
_atom_site_aniso_U_11
_atom_site_aniso_U_22
_atom_site_aniso_U_33
_atom_site_aniso_U_23
_atom_site_aniso_U_13
_atom_site_aniso_U_12
U1 0.01227(10) 0.01346(11) 0.01379(11) 0.000 0.00654(8) 0.000
I1 0.02716(17) 0.02783(17) 0.02821(17) -0.01232(12) 0.01504(14) -0.00389(11)
N1 0.0152(16) 0.0179(17) 0.0172(17) -0.0008(13) 0.0079(14) 0.0007(13)
N2 0.0154(16) 0.0173(16) 0.0132(16) -0.0008(13) 0.0059(13) 0.0009(13)
C1 0.0163(18) 0.021(2) 0.0143(19) 0.0061(16) 0.0083(16) 0.0055(16)
C2 0.0200(19) 0.024(2) 0.0127(19) 0.0062(16) 0.0082(16) 0.0056(17)
C3 0.024(2) 0.030(2) 0.0148(19) 0.0074(17) 0.0127(17) 0.0069(18)
C4 0.019(2) 0.039(3) 0.019(2) 0.0115(19) 0.0124(17) 0.0050(18)
C5 0.019(2) 0.034(3) 0.016(2) 0.0028(18) 0.0081(17) -0.0061(18)
C6 0.0170(19) 0.027(2) 0.0128(19) 0.0031(16) 0.0070(16) -0.0018(17)
C7 0.025(2) 0.026(2) 0.025(2) -0.0035(18) 0.0155(18) -0.0002(18)
C8 0.025(2) 0.069(4) 0.028(3) 0.008(2) 0.019(2) 0.002(2)
C9 0.022(2) 0.037(3) 0.025(2) -0.0076(19) 0.0136(19) -0.0106(18)
C10 0.0186(19) 0.020(2) 0.015(2) -0.0073(16) 0.0055(16) 0.0002(16)
C11 0.0195(19) 0.022(2) 0.0104(18) -0.0012(16) 0.0048(16) 0.0020(16)
C12 0.0153(18) 0.020(2) 0.016(2) 0.0037(15) 0.0094(16) 0.0017(15)
C13 0.0123(17) 0.0159(18) 0.0150(19) -0.0022(15) 0.0074(16) -0.0024(15)
C14 0.0132(17) 0.0151(18) 0.0164(19) -0.0036(15) 0.0108(16) -0.0018(15)
C15 0.022(2) 0.018(2) 0.0143(19) 0.0052(15) 0.0075(17) 0.0034(16)
C16 0.025(2) 0.027(2) 0.026(2) 0.0078(19) 0.0148(19) 0.0103(19)
C17 0.035(2) 0.024(2) 0.034(3) 0.0096(19) 0.025(2) 0.0047(19)
C18 0.043(3) 0.027(2) 0.019(2) 0.008(2) 0.001(2) -0.001(2)

loop_
_atom_type_symbol
_atom_type_description
_atom_type_scat_dispersion_real
_atom_type_scat_dispersion_imag
_atom_type_scat_source
C C 0.0033 0.0016 'International Tables Vol C Tables 4.2.6.8 and 6.1.1.4'
H H 0.0000 0.0000 'International Tables Vol C Tables 4.2.6.8 and 6.1.1.4'
N N 0.0061 0.0033 'International Tables Vol C Tables 4.2.6.8 and 6.1.1.4'
I I -0.4742 1.8119 'International Tables Vol C Tables 4.2.6.8 and 6.1.1.4'
U U -9.6767 9.6646 'International Tables Vol C Tables 4.2.6.8 and 6.1.1.4'

loop_
_geom_angle_atom_site_label_1
_geom_angle_atom_site_label_2
_geom_angle_atom_site_label_3
_geom_angle
_geom_angle_site_symmetry_1
_geom_angle_site_symmetry_3
N1 U1 N1 173.74(19) 2_655 .
N1 U1 N2 92.31(12) 2_655 .
N1 U1 N2 82.33(12) . .
N1 U1 N2 82.33(12) 2_655 2_655
N1 U1 N2 92.31(12) . 2_655
N2 U1 N2 63.01(14) . 2_655
N1 U1 I1 99.80(10) 2_655 2_655
N1 U1 I1 83.90(10) . 2_655
N2 U1 I1 153.93(7) . 2_655
N2 U1 I1 95.65(7) 2_655 2_655
N1 U1 I1 83.89(10) 2_655 .
N1 U1 I1 99.80(10) . .
N2 U1 I1 95.65(7) . .
N2 U1 I1 153.93(7) 2_655 .
I1 U1 I1 108.46(2) 2_655 .
C1 N1 U1 171.7(3) . .
C10 N2 C14 118.1(3) . .
C10 N2 U1 118.4(3) . .
C14 N2 U1 123.4(2) . .
C6 C1 C2 120.5(4) . .
C6 C1 N1 119.4(3) . .
C2 C1 N1 120.1(3) . .
C3 C2 C1 118.4(4) . .
C3 C2 C7 120.7(4) . .
C1 C2 C7 120.9(3) . .
C4 C3 C2 122.1(4) . .
C4 C3 H3A 118.9 . .
C2 C3 H3A 118.9 . .
C5 C4 C3 118.1(4) . .
C5 C4 C8 120.3(4) . .
C3 C4 C8 121.6(4) . .
C4 C5 C6 122.3(4) . .
C4 C5 H5A 118.8 . .
C6 C5 H5A 118.8 . .
C5 C6 C1 118.4(4) . .
C5 C6 C9 120.9(4) . .
C1 C6 C9 120.6(4) . .
C2 C7 H7A 109.5 . .
C2 C7 H7B 109.5 . .
H7A C7 H7B 109.5 . .
C2 C7 H7C 109.5 . .
H7A C7 H7C 109.5 . .
H7B C7 H7C 109.5 . .
C4 C8 H8A 109.5 . .
C4 C8 H8B 109.5 . .
H8A C8 H8B 109.5 . .
C4 C8 H8C 109.5 . .
H8A C8 H8C 109.5 . .
H8B C8 H8C 109.5 . .
C6 C9 H9A 109.5 . .
C6 C9 H9B 109.5 . .
H9A C9 H9B 109.5 . .
C6 C9 H9C 109.5 . .
H9A C9 H9C 109.5 . .
H9B C9 H9C 109.5 . .
N2 C10 C11 123.5(4) . .
N2 C10 H10A 118.3 . .
C11 C10 H10A 118.3 . .
C10 C11 C12 120.2(4) . .
C10 C11 H11A 119.9 . .
C12 C11 H11A 119.9 . .
C11 C12 C13 115.8(3) . .
C11 C12 C15 122.0(3) . .
C13 C12 C15 122.2(3) . .
C14 C13 C12 122.0(4) . .
C14 C13 H13A 119.0 . .
C12 C13 H13A 119.0 . .
N2 C14 C13 120.5(3) . .
N2 C14 C14 115.0(2) . 2_655
C13 C14 C14 124.4(2) . 2_655
C12 C15 C18 112.0(3) . .
C12 C15 C16 110.9(3) . .
C18 C15 C16 107.4(4) . .
C12 C15 C17 107.7(3) . .
C18 C15 C17 109.6(4) . .
C16 C15 C17 109.3(3) . .
C15 C16 H16A 109.5 . .
C15 C16 H16B 109.5 . .
H16A C16 H16B 109.5 . .
C15 C16 H16C 109.5 . .
H16A C16 H16C 109.5 . .
H16B C16 H16C 109.5 . .
C15 C17 H17A 109.5 . .
C15 C17 H17B 109.5 . .
H17A C17 H17B 109.5 . .
C15 C17 H17C 109.5 . .
H17A C17 H17C 109.5 . .
H17B C17 H17C 109.5 . .
C15 C18 H18A 109.5 . .
C15 C18 H18B 109.5 . .
H18A C18 H18B 109.5 . .
C15 C18 H18C 109.5 . .
H18A C18 H18C 109.5 . .
H18B C18 H18C 109.5 . .

loop_
_geom_bond_atom_site_label_1
_geom_bond_atom_site_label_2
_geom_bond_distance
_geom_bond_site_symmetry_2
U1 N1 1.867(3) 2_655
U1 N1 1.867(3) .
U1 N2 2.505(3) .
U1 N2 2.505(3) 2_655
U1 I1 3.0126(6) 2_655
U1 I1 3.0126(6) .
N1 C1 1.408(5) .
N2 C10 1.339(5) .
N2 C14 1.363(5) .
C1 C6 1.402(5) .
C1 C2 1.404(5) .
C2 C3 1.394(5) .
C2 C7 1.506(6) .
C3 C4 1.385(6) .
C3 H3A 0.9300 .
C4 C5 1.382(6) .
C4 C8 1.510(6) .
C5 C6 1.392(5) .
C5 H5A 0.9300 .
C6 C9 1.498(6) .
C7 H7A 0.9600 .
C7 H7B 0.9600 .
C7 H7C 0.9600 .
C8 H8A 0.9600 .
C8 H8B 0.9600 .
C8 H8C 0.9600 .
C9 H9A 0.9600 .
C9 H9B 0.9600 .
C9 H9C 0.9600 .
C10 C11 1.376(5) .
C10 H10A 0.9300 .
C11 C12 1.396(5) .
C11 H11A 0.9300 .
C12 C13 1.398(5) .
C12 C15 1.516(5) .
C13 C14 1.385(5) .
C13 H13A 0.9300 .
C14 C14 1.463(7) 2_655
C15 C18 1.519(6) .
C15 C16 1.531(6) .
C15 C17 1.538(6) .
C16 H16A 0.9600 .
C16 H16B 0.9600 .
C16 H16C 0.9600 .
C17 H17A 0.9600 .
C17 H17B 0.9600 .
C17 H17C 0.9600 .
C18 H18A 0.9600 .
C18 H18B 0.9600 .
C18 H18C 0.9600 .

loop_
_geom_torsion_atom_site_label_1
_geom_torsion_atom_site_label_2
_geom_torsion_atom_site_label_3
_geom_torsion_atom_site_label_4
_geom_torsion
_geom_torsion_site_symmetry_1
_geom_torsion_site_symmetry_4
N1 U1 N2 C10 -102.5(3) 2_655 .
N1 U1 N2 C10 80.8(3) . .
N2 U1 N2 C10 177.3(4) 2_655 .
I1 U1 N2 C10 139.5(2) 2_655 .
I1 U1 N2 C10 -18.4(3) . .
N1 U1 N2 C14 81.2(3) 2_655 .
N1 U1 N2 C14 -95.5(3) . .
N2 U1 N2 C14 1.05(19) 2_655 .
I1 U1 N2 C14 -36.8(4) 2_655 .
I1 U1 N2 C14 165.3(3) . .
C6 C1 C2 C3 2.2(6) . .
N1 C1 C2 C3 -176.0(3) . .
C6 C1 C2 C7 -177.5(4) . .
N1 C1 C2 C7 4.3(5) . .
C1 C2 C3 C4 -0.2(6) . .
C7 C2 C3 C4 179.5(4) . .
C2 C3 C4 C5 -1.5(6) . .
C2 C3 C4 C8 177.8(4) . .
C3 C4 C5 C6 1.3(6) . .
C8 C4 C5 C6 -178.0(4) . .
C4 C5 C6 C1 0.7(6) . .
C4 C5 C6 C9 -179.1(4) . .
C2 C1 C6 C5 -2.5(6) . .
N1 C1 C6 C5 175.8(3) . .
C2 C1 C6 C9 177.3(4) . .
N1 C1 C6 C9 -4.4(6) . .
C14 N2 C10 C11 -1.1(6) . .
U1 N2 C10 C11 -177.6(3) . .
N2 C10 C11 C12 1.3(6) . .
C10 C11 C12 C13 -1.4(5) . .
C10 C11 C12 C15 -179.9(4) . .
C11 C12 C13 C14 1.4(5) . .
C15 C12 C13 C14 179.9(4) . .
C10 N2 C14 C13 1.0(5) . .
U1 N2 C14 C13 177.3(3) . .
C10 N2 C14 C14 -179.1(4) . 2_655
U1 N2 C14 C14 -2.8(5) . 2_655
C12 C13 C14 N2 -1.2(5) . .
C12 C13 C14 C14 178.9(4) . 2_655
C11 C12 C15 C18 -14.8(6) . .
C13 C12 C15 C18 166.8(4) . .
C11 C12 C15 C16 -134.7(4) . .
C13 C12 C15 C16 46.9(5) . .
C11 C12 C15 C17 105.7(4) . .
C13 C12 C15 C17 -72.7(5) . .
